data_7040969
loop_
_publ_author_name
'Wei, Rong-Jia'
'Nakahara, Ryohei'
'Cameron, Jamie M.'
'Newton, Graham N.'
'Shiga, Takuya'
'Sagayama, Hajime'
'Kumai, Reiji'
'Murakami, Youichi'
'Oshio, Hiroki'

_publ_section_title
;
 Solvent-induced on/off switching of intramolecular electron transfer in a
 cyanide-bridged trigonal bipyramidal complex.
;
_journal_issue 43
_journal_name_full 'Dalton transactions (Cambridge, England : 2003)'
_journal_page_first 17104
_journal_page_last 17107
_journal_paper_doi 10.1039/c6dt03416k
_journal_volume 45
_journal_year 2016
_chemical_absolute_configuration syn
_chemical_formula_sum 'C126 H145 Cl Co3 Fe2 N25 O9'
_chemical_formula_weight 2477.61
_chemical_name_systematic
; 
 ? 
;
_space_group_IT_number 19
_symmetry_cell_setting orthorhombic
_symmetry_space_group_name_Hall 'P 2ac 2ab'
_symmetry_space_group_name_H-M 'P 21 21 21'
_atom_sites_solution_hydrogens geom
_atom_sites_solution_primary direct
_atom_sites_solution_secondary difmap
_audit_creation_method SHELXL-97
_audit_update_record
;
2016-07-19 deposited with the CCDC.
2016-10-12 downloaded from the CCDC.
;
_cell_angle_alpha 90.00
_cell_angle_beta 90.00
_cell_angle_gamma 90.00
_cell_formula_units_Z 4
_cell_length_a 16.991(9)
_cell_length_b 18.555(10)
_cell_length_c 38.04(2)
_cell_measurement_reflns_used 9482
_cell_measurement_temperature 100(2)
_cell_measurement_theta_max 16.92
_cell_measurement_theta_min 2.20
_cell_volume 11993(11)
_computing_cell_refinement 'Bruker SAINT'
_computing_data_collection 'Bruker APEX2'
_computing_data_reduction 'Bruker SAINT'
_computing_structure_refinement 'SHELXL-97 (Sheldrick, 1997)'
_computing_structure_solution 'SHELXS-97 (Sheldrick, 1990)'
_diffrn_ambient_temperature 100(2)
_diffrn_measured_fraction_theta_full 1.000
_diffrn_measured_fraction_theta_max 1.000
_diffrn_measurement_device_type 'Bruker APEX-II CCD'
_diffrn_measurement_method '\f and \w scans'
_diffrn_radiation_monochromator graphite
_diffrn_radiation_source 'fine-focus sealed tube'
_diffrn_radiation_type MoK\a
_diffrn_radiation_wavelength 0.71073
_diffrn_reflns_av_R_equivalents 0.1613
_diffrn_reflns_av_sigmaI/netI 0.1410
_diffrn_reflns_limit_h_max 20
_diffrn_reflns_limit_h_min -20
_diffrn_reflns_limit_k_max 22
_diffrn_reflns_limit_k_min -22
_diffrn_reflns_limit_l_max 45
_diffrn_reflns_limit_l_min -45
_diffrn_reflns_number 111656
_diffrn_reflns_theta_full 25.00
_diffrn_reflns_theta_max 25.00
_diffrn_reflns_theta_min 1.07
_exptl_absorpt_coefficient_mu 0.734
_exptl_absorpt_correction_T_max 0.9302
_exptl_absorpt_correction_T_min 0.8098
_exptl_absorpt_correction_type empirical
_exptl_crystal_colour red
_exptl_crystal_density_diffrn 1.372
_exptl_crystal_density_method 'not measured'
_exptl_crystal_description needle
_exptl_crystal_F_000 5192
_exptl_crystal_size_max 0.30
_exptl_crystal_size_mid 0.10
_exptl_crystal_size_min 0.10
_platon_squeeze_details
;
    Approximately 12.5 % of the unit cell volume comprises a large region of disordered solvent that could not be modeled as discrete atomic sites. We employed PLATON SQUEEZE to calculate the contribution to the diffraction from the solvent region and thereby produced a set of solvent-free diffraction intensities. SQUEEZE estimated a total count of 497.4 electrons per unit cell which were assigned to 5 EtOH molecules per cluster. 
;
_refine_diff_density_max 0.785
_refine_diff_density_min -1.259
_refine_diff_density_rms 0.180
_refine_ls_abs_structure_details 'Flack H D (1983), Acta Cryst. A39, 876-881'
_refine_ls_abs_structure_Flack 0.24(5)
_refine_ls_extinction_method none
_refine_ls_goodness_of_fit_ref 1.036
_refine_ls_hydrogen_treatment constr
_refine_ls_matrix_type full
_refine_ls_number_parameters 1178
_refine_ls_number_reflns 21113
_refine_ls_number_restraints 1575
_refine_ls_restrained_S_all 1.013
_refine_ls_R_factor_all 0.2033
_refine_ls_R_factor_gt 0.1655
_refine_ls_shift/su_max 0.000
_refine_ls_shift/su_mean 0.000
_refine_ls_structure_factor_coef Fsqd
_refine_ls_weighting_details 'calc w=1/[\s^2^(Fo^2^)+(0.1937P)^2^+179.7088P] where P=(Fo^2^+2Fc^2^)/3'
_refine_ls_weighting_scheme calc
_refine_ls_wR_factor_gt 0.4035
_refine_ls_wR_factor_ref 0.4256
_reflns_number_gt 13143
_reflns_number_total 21113
_reflns_threshold_expression >2sigma(I)
_cod_data_source_file c6dt03416k2.cif
_cod_data_source_block 1de
_cod_depositor_comments 'Adding full bibliography for 7040967--7040969.cif.'
_cod_database_code 7040969

loop_
_symmetry_equiv_pos_as_xyz
'x, y, z'
'-x+1/2, -y, z+1/2'
'x+1/2, -y+1/2, -z'
'-x, y+1/2, -z+1/2'

loop_
_atom_site_label
_atom_site_type_symbol
_atom_site_fract_x
_atom_site_fract_y
_atom_site_fract_z
_atom_site_U_iso_or_equiv
_atom_site_adp_type
_atom_site_occupancy
_atom_site_symmetry_multiplicity
_atom_site_calc_flag
_atom_site_refinement_flags
Co1 Co 0.19605(13) 0.53221(13) 0.19525(6) 0.0472(6) Uani 1 1 d .
Co3 Co 0.22798(14) 0.27821(12) 0.08886(8) 0.0546(7) Uani 1 1 d .
Co2 Co 0.21004(13) 0.61415(13) 0.01380(6) 0.0470(6) Uani 1 1 d .
Fe1 Fe 0.01902(13) 0.47788(11) 0.09272(7) 0.0421(6) Uani 1 1 d .
Fe2 Fe 0.40146(12) 0.49438(12) 0.09951(6) 0.0388(6) Uani 1 1 d .
N2 N 0.0921(11) 0.5780(8) 0.2214(4) 0.060(4) Uani 1 1 d U
N23 N 0.5259(9) 0.4791(14) 0.0363(4) 0.090(7) Uani 1 1 d .
N10 N 0.2458(10) 0.5339(9) -0.0219(4) 0.062(4) Uani 1 1 d U
N3 N 0.2711(7) 0.5036(7) 0.2410(4) 0.054(4) Uani 1 1 d U
N17 N 0.1363(9) 0.3488(8) 0.0944(4) 0.056(3) Uani 1 1 d .
N14 N 0.3230(10) 0.2028(9) 0.0689(5) 0.073(5) Uani 1 1 d U
N13 N 0.1918(7) 0.2583(6) 0.0359(3) 0.063(4) Uani 1 1 d GU
C65 C 0.1248(7) 0.2846(6) 0.0194(4) 0.074(5) Uani 1 1 d GU
H65 H 0.0926 0.3193 0.0309 0.089 Uiso 1 1 calc R
C66 C 0.1048(8) 0.2603(8) -0.0140(4) 0.086(5) Uani 1 1 d GU
H66 H 0.0590 0.2782 -0.0253 0.104 Uiso 1 1 calc R
C67 C 0.1519(10) 0.2096(8) -0.0308(3) 0.094(6) Uani 1 1 d GU
H67 H 0.1382 0.1929 -0.0536 0.113 Uiso 1 1 calc R
C68 C 0.2189(8) 0.1833(8) -0.0142(4) 0.078(5) Uani 1 1 d GU
H68 H 0.2510 0.1486 -0.0257 0.094 Uiso 1 1 calc R
C69 C 0.2389(6) 0.2076(7) 0.0191(4) 0.069(4) Uani 1 1 d GU
N15 N 0.1442(9) 0.1979(8) 0.1143(5) 0.057(4) Uani 1 1 d U
N12 N 0.1256(8) 0.5578(7) 0.0374(4) 0.041(3) Uani 1 1 d U
N21 N -0.0851(9) 0.4176(9) 0.0352(4) 0.055(3) Uani 1 1 d U
N9 N 0.2968(5) 0.6663(5) -0.0174(2) 0.045(3) Uani 1 1 d GU
C49 C 0.3178(6) 0.7385(5) -0.0146(2) 0.043(3) Uani 1 1 d GU
H49 H 0.2939 0.7681 0.0028 0.052 Uiso 1 1 calc R
C50 C 0.3738(6) 0.7674(4) -0.0372(3) 0.044(3) Uani 1 1 d GU
H50 H 0.3881 0.8167 -0.0353 0.053 Uiso 1 1 calc R
C51 C 0.4087(6) 0.7241(6) -0.0627(3) 0.055(4) Uani 1 1 d GU
H51 H 0.4469 0.7439 -0.0781 0.066 Uiso 1 1 calc R
C52 C 0.3877(7) 0.6520(6) -0.0654(3) 0.063(4) Uani 1 1 d GU
H52 H 0.4115 0.6224 -0.0828 0.075 Uiso 1 1 calc R
C53 C 0.3317(6) 0.6231(4) -0.0428(3) 0.046(3) Uani 1 1 d GU
N4 N 0.1587(6) 0.4249(5) 0.2106(3) 0.049(3) Uani 1 1 d GU
C16 C 0.0978(6) 0.3850(5) 0.1959(2) 0.045(3) Uani 1 1 d GU
H16 H 0.0769 0.3981 0.1737 0.054 Uiso 1 1 calc R
C17 C 0.0675(6) 0.3258(6) 0.2138(3) 0.047(3) Uani 1 1 d GU
H17 H 0.0258 0.2985 0.2037 0.056 Uiso 1 1 calc R
C18 C 0.0981(7) 0.3066(5) 0.2464(3) 0.062(4) Uani 1 1 d GU
H18 H 0.0773 0.2662 0.2586 0.074 Uiso 1 1 calc R
C19 C 0.1590(7) 0.3466(6) 0.2611(2) 0.055(4) Uani 1 1 d GU
H19 H 0.1799 0.3334 0.2833 0.066 Uiso 1 1 calc R
C20 C 0.1893(6) 0.4057(5) 0.2432(3) 0.044(3) Uani 1 1 d GU
N11 N 0.2928(8) 0.5793(7) 0.0493(3) 0.038(3) Uani 1 1 d U
N16 N 0.2632(7) 0.2759(6) 0.1435(2) 0.058(3) Uani 1 1 d GU
C81 C 0.3210(7) 0.3164(6) 0.1603(3) 0.055(4) Uani 1 1 d GU
H81 H 0.3505 0.3509 0.1474 0.066 Uiso 1 1 calc R
C82 C 0.3357(7) 0.3063(7) 0.1959(3) 0.066(4) Uani 1 1 d GU
H82 H 0.3752 0.3340 0.2073 0.079 Uiso 1 1 calc R
C83 C 0.2925(8) 0.2558(8) 0.2148(2) 0.071(4) Uani 1 1 d GU
H83 H 0.3025 0.2489 0.2391 0.085 Uiso 1 1 calc R
C84 C 0.2347(8) 0.2153(7) 0.1980(3) 0.066(4) Uani 1 1 d GU
H84 H 0.2053 0.1808 0.2110 0.080 Uiso 1 1 calc R
C85 C 0.2201(6) 0.2254(6) 0.1624(3) 0.054(3) Uani 1 1 d GU
N8 N 0.1266(7) 0.6720(7) -0.0168(3) 0.068(4) Uani 1 1 d GU
C33 C 0.1070(8) 0.6629(7) -0.0520(3) 0.073(4) Uani 1 1 d GU
H33 H 0.1303 0.6252 -0.0652 0.088 Uiso 1 1 calc R
C34 C 0.0532(9) 0.7092(8) -0.0678(3) 0.077(5) Uani 1 1 d GU
H34 H 0.0397 0.7030 -0.0918 0.093 Uiso 1 1 calc R
C35 C 0.0191(8) 0.7644(8) -0.0484(4) 0.080(5) Uani 1 1 d GU
H35 H -0.0177 0.7960 -0.0592 0.096 Uiso 1 1 calc R
C36 C 0.0388(9) 0.7735(7) -0.0132(4) 0.078(4) Uani 1 1 d GU
H36 H 0.0154 0.8112 0.0001 0.093 Uiso 1 1 calc R
C37 C 0.0925(8) 0.7272(8) 0.0026(3) 0.071(4) Uani 1 1 d GDU
N22 N 0.4711(12) 0.6373(10) 0.1234(5) 0.077(5) Uani 1 1 d U
N1 N 0.2273(7) 0.6432(5) 0.1975(3) 0.060(3) Uani 1 1 d GU
C1 C 0.2939(6) 0.6770(6) 0.1841(3) 0.061(4) Uani 1 1 d GU
H1 H 0.3335 0.6494 0.1727 0.073 Uiso 1 1 calc R
C2 C 0.3025(7) 0.7512(6) 0.1875(3) 0.061(4) Uani 1 1 d GU
H2 H 0.3480 0.7743 0.1783 0.073 Uiso 1 1 calc R
C3 C 0.2446(8) 0.7915(5) 0.2041(4) 0.076(4) Uani 1 1 d GU
H3 H 0.2505 0.8422 0.2064 0.092 Uiso 1 1 calc R
C4 C 0.1780(7) 0.7577(7) 0.2175(4) 0.076(4) Uani 1 1 d GU
H4 H 0.1384 0.7853 0.2289 0.091 Uiso 1 1 calc R
C5 C 0.1694(6) 0.6835(7) 0.2142(4) 0.075(4) Uani 1 1 d GU
N6 N 0.1243(6) 0.5328(6) 0.1514(3) 0.0261(19) Uani 1 1 d U
N5 N 0.2946(9) 0.5088(8) 0.1631(4) 0.047(3) Uani 1 1 d U
N19 N -0.0795(11) 0.4079(10) 0.1547(5) 0.074(4) Uani 1 1 d U
N18 N 0.3002(8) 0.3577(8) 0.0791(4) 0.047(3) Uani 1 1 d U
N20 N -0.0723(9) 0.6229(9) 0.0971(5) 0.064(4) Uani 1 1 d U
N24 N 0.5103(9) 0.3976(9) 0.1447(4) 0.059(3) Uani 1 1 d .
N7 N 0.1772(7) 0.7013(8) 0.0490(4) 0.052(4) Uani 1 1 d U
C56 C 0.1506(10) 0.4485(12) -0.0415(5) 0.068(4) Uani 1 1 d DU
H56A H 0.1184 0.4085 -0.0320 0.081 Uiso 1 1 calc R
H56B H 0.1188 0.4932 -0.0402 0.081 Uiso 1 1 calc R
C57 C 0.1707(10) 0.4328(12) -0.0798(5) 0.073(5) Uani 1 1 d DU
H57A H 0.1214 0.4341 -0.0937 0.087 Uiso 1 1 calc R
H57B H 0.2048 0.4722 -0.0886 0.087 Uiso 1 1 calc R
C58 C 0.2117(10) 0.3614(11) -0.0869(5) 0.077(4) Uani 1 1 d DU
H58A H 0.1755 0.3203 -0.0833 0.093 Uiso 1 1 calc R
H58B H 0.2327 0.3595 -0.1112 0.093 Uiso 1 1 calc R
C59 C 0.2777(6) 0.3609(7) -0.0601(3) 0.063(4) Uani 1 1 d GDU
C64 C 0.2831(6) 0.4026(6) -0.0299(3) 0.056(3) Uani 1 1 d GDU
C63 C 0.3454(7) 0.3924(6) -0.0067(3) 0.057(4) Uani 1 1 d GU
H63 H 0.3491 0.4209 0.0140 0.068 Uiso 1 1 calc R
C62 C 0.4022(6) 0.3404(7) -0.0138(3) 0.066(4) Uani 1 1 d GU
H62 H 0.4447 0.3334 0.0021 0.079 Uiso 1 1 calc R
C61 C 0.3967(7) 0.2987(7) -0.0440(4) 0.078(5) Uani 1 1 d GU
H61 H 0.4355 0.2632 -0.0489 0.094 Uiso 1 1 calc R
C60 C 0.3344(8) 0.3090(7) -0.0672(3) 0.071(4) Uani 1 1 d GU
H60 H 0.3307 0.2805 -0.0879 0.086 Uiso 1 1 calc R
C73 C 0.5165(11) 0.2200(11) 0.1129(5) 0.064(4) Uani 1 1 d DU
H73A H 0.5505 0.2631 0.1148 0.077 Uiso 1 1 calc R
H73B H 0.5474 0.1814 0.1014 0.077 Uiso 1 1 calc R
C101 C -0.0510(11) 0.4356(11) 0.0572(5) 0.055(3) Uani 1 1 d .
C104 C 0.3375(10) 0.4107(9) 0.0842(4) 0.041(4) Uani 1 1 d U
C88 C 0.091(2) 0.1087(12) 0.0731(7) 0.109(6) Uani 1 1 d DU
H88A H 0.0521 0.1126 0.0539 0.131 Uiso 1 1 calc R
H88B H 0.1441 0.1137 0.0625 0.131 Uiso 1 1 calc R
C54 C 0.3112(12) 0.5487(11) -0.0414(5) 0.060(4) Uani 1 1 d U
H54A H 0.3025 0.5312 -0.0657 0.073 Uiso 1 1 calc R
H54B H 0.3562 0.5215 -0.0315 0.073 Uiso 1 1 calc R
C38 C 0.1252(10) 0.7434(11) 0.0367(4) 0.060(4) Uani 1 1 d DU
H38 H 0.1082 0.7844 0.0496 0.072 Uiso 1 1 calc R
C71 C 0.3905(10) 0.1747(8) 0.0878(5) 0.064(4) Uani 1 1 d DU
H71 H 0.4163 0.1396 0.0715 0.077 Uiso 1 1 calc R
C39 C 0.2041(8) 0.7096(9) 0.0847(5) 0.055(4) Uani 1 1 d DU
H39 H 0.2064 0.6605 0.0955 0.066 Uiso 1 1 calc R
C75 C 0.4218(7) 0.1435(7) 0.1508(4) 0.075(4) Uani 1 1 d GDU
C80 C 0.3751(8) 0.1341(7) 0.1211(3) 0.073(4) Uani 1 1 d GDU
C79 C 0.3131(8) 0.0852(8) 0.1218(4) 0.081(5) Uani 1 1 d GU
H79 H 0.2811 0.0788 0.1015 0.097 Uiso 1 1 calc R
C78 C 0.2979(8) 0.0458(7) 0.1521(5) 0.089(5) Uani 1 1 d GU
H78 H 0.2555 0.0123 0.1526 0.107 Uiso 1 1 calc R
C77 C 0.3446(10) 0.0552(8) 0.1817(4) 0.093(5) Uani 1 1 d GU
H77 H 0.3343 0.0282 0.2024 0.111 Uiso 1 1 calc R
C76 C 0.4066(9) 0.1041(8) 0.1811(4) 0.091(5) Uani 1 1 d GU
H76 H 0.4386 0.1105 0.2013 0.109 Uiso 1 1 calc R
C40 C 0.2891(9) 0.7396(8) 0.0837(6) 0.060(4) Uani 1 1 d DU
H40A H 0.3146 0.7297 0.1066 0.072 Uiso 1 1 calc R
H40B H 0.3190 0.7134 0.0654 0.072 Uiso 1 1 calc R
C41 C 0.2943(11) 0.8185(8) 0.0764(5) 0.064(4) Uani 1 1 d DU
H41A H 0.2674 0.8301 0.0540 0.077 Uiso 1 1 calc R
H41B H 0.3500 0.8335 0.0745 0.077 Uiso 1 1 calc R
C42 C 0.2548(9) 0.8570(10) 0.1065(6) 0.069(5) Uani 1 1 d DU
H42A H 0.2489 0.9084 0.1001 0.082 Uiso 1 1 calc R
H42B H 0.2903 0.8548 0.1272 0.082 Uiso 1 1 calc R
C86 C 0.1569(11) 0.1956(10) 0.1451(6) 0.054(4) Uani 1 1 d U
H86 H 0.1196 0.1706 0.1591 0.065 Uiso 1 1 calc R
C43 C 0.1746(6) 0.8283(6) 0.1175(4) 0.071(4) Uani 1 1 d GDU
C48 C 0.1564(6) 0.7573(6) 0.1091(4) 0.064(4) Uani 1 1 d GDU
C47 C 0.0858(7) 0.7273(4) 0.1204(4) 0.066(4) Uani 1 1 d GU
H47 H 0.0734 0.6788 0.1147 0.079 Uiso 1 1 calc R
C46 C 0.0333(6) 0.7684(5) 0.1400(4) 0.059(4) Uani 1 1 d GU
H46 H -0.0149 0.7479 0.1477 0.071 Uiso 1 1 calc R
C45 C 0.0515(6) 0.8394(5) 0.1483(4) 0.070(5) Uani 1 1 d GU
H45 H 0.0156 0.8675 0.1617 0.084 Uiso 1 1 calc R
C44 C 0.1221(7) 0.8694(5) 0.1371(4) 0.064(4) Uani 1 1 d GU
H44 H 0.1345 0.9179 0.1428 0.077 Uiso 1 1 calc R
C90 C 0.0000(15) 0.0402(14) 0.1021(8) 0.110(5) Uani 1 1 d DU
H90A H -0.0334 0.0370 0.0808 0.133 Uiso 1 1 calc R
H90B H -0.0098 -0.0044 0.1156 0.133 Uiso 1 1 calc R
C103 C 0.3348(8) 0.5460(7) 0.0679(3) 0.024(3) Uani 1 1 d U
C108 C 0.4705(11) 0.4374(11) 0.1311(6) 0.059(3) Uani 1 1 d U
C102 C -0.0455(13) 0.4366(13) 0.1285(7) 0.074(4) Uani 1 1 d U
C70 C 0.3074(12) 0.1851(11) 0.0372(5) 0.064(4) Uani 1 1 d U
H70 H 0.3438 0.1553 0.0251 0.077 Uiso 1 1 calc R
C6 C 0.1083(14) 0.6502(11) 0.2269(6) 0.068(4) Uani 1 1 d U
H6 H 0.0725 0.6771 0.2409 0.081 Uiso 1 1 calc R
C72 C 0.4466(10) 0.2374(9) 0.0908(6) 0.063(4) Uani 1 1 d DU
H72A H 0.4644 0.2516 0.0670 0.075 Uiso 1 1 calc R
H72B H 0.4185 0.2790 0.1013 0.075 Uiso 1 1 calc R
C107 C 0.4705(10) 0.4848(11) 0.0599(5) 0.052(4) Uani 1 1 d U
C74 C 0.4928(10) 0.1956(9) 0.1493(5) 0.066(4) Uani 1 1 d DU
H74A H 0.4802 0.2387 0.1635 0.079 Uiso 1 1 calc R
H74B H 0.5385 0.1716 0.1604 0.079 Uiso 1 1 calc R
C106 C 0.4460(11) 0.5814(10) 0.1135(5) 0.050(4) Uani 1 1 d U
C99 C 0.0794(10) 0.5212(10) 0.0555(5) 0.049(4) Uani 1 1 d U
C10 C -0.1243(12) 0.5257(13) 0.2760(5) 0.082(5) Uani 1 1 d DU
H10A H -0.1439 0.5558 0.2956 0.099 Uiso 1 1 calc R
H10B H -0.1611 0.4849 0.2726 0.099 Uiso 1 1 calc R
C11 C -0.1186(7) 0.5698(7) 0.2429(3) 0.064(4) Uani 1 1 d GDU
C32 C -0.0528(6) 0.5791(7) 0.2216(3) 0.063(4) Uani 1 1 d GDU
C15 C -0.0577(6) 0.6212(7) 0.1915(3) 0.055(4) Uani 1 1 d GU
H15 H -0.0127 0.6276 0.1770 0.066 Uiso 1 1 calc R
C14 C -0.1285(7) 0.6540(7) 0.1826(3) 0.063(4) Uani 1 1 d GU
H14 H -0.1319 0.6828 0.1620 0.076 Uiso 1 1 calc R
C13 C -0.1943(6) 0.6447(7) 0.2038(3) 0.061(4) Uani 1 1 d GU
H13 H -0.2427 0.6671 0.1977 0.073 Uiso 1 1 calc R
C12 C -0.1894(6) 0.6026(7) 0.2339(3) 0.065(4) Uani 1 1 d GU
H12 H -0.2344 0.5962 0.2484 0.078 Uiso 1 1 calc R
C87 C 0.0784(13) 0.1708(14) 0.0986(7) 0.099(5) Uani 1 1 d DU
C89 C 0.0846(15) 0.0352(15) 0.0892(8) 0.115(6) Uani 1 1 d DU
H89A H 0.1223 0.0283 0.1088 0.138 Uiso 1 1 calc R
H89B H 0.0916 -0.0036 0.0716 0.138 Uiso 1 1 calc R
C98 C 0.0882(8) 0.5160(7) 0.1283(4) 0.0261(19) Uani 1 1 d U
C91 C -0.0332(12) 0.1003(9) 0.1235(5) 0.106(5) Uani 1 1 d GDU
C96 C 0.0035(9) 0.1666(11) 0.1190(4) 0.094(5) Uani 1 1 d GDU
C95 C -0.0251(11) 0.2271(8) 0.1364(5) 0.095(5) Uani 1 1 d GU
H95 H 0.0000 0.2724 0.1334 0.114 Uiso 1 1 calc R
C94 C -0.0903(11) 0.2213(9) 0.1583(5) 0.106(5) Uani 1 1 d GU
H94 H -0.1098 0.2626 0.1702 0.127 Uiso 1 1 calc R
C93 C -0.1270(9) 0.1549(11) 0.1628(5) 0.102(6) Uani 1 1 d GU
H93 H -0.1715 0.1510 0.1778 0.122 Uiso 1 1 calc R
C92 C -0.0984(11) 0.0945(8) 0.1454(5) 0.113(5) Uani 1 1 d GU
H92 H -0.1235 0.0491 0.1485 0.135 Uiso 1 1 calc R
C97 C 0.0848(11) 0.3916(10) 0.0953(5) 0.056(3) Uani 1 1 d U
C21 C 0.2530(10) 0.4467(10) 0.2549(5) 0.049(4) Uani 1 1 d U
H21 H 0.2832 0.4297 0.2742 0.058 Uiso 1 1 calc R
C22 C 0.3438(9) 0.5448(9) 0.2490(4) 0.051(4) Uani 1 1 d DU
H22 H 0.3580 0.5755 0.2283 0.062 Uiso 1 1 calc R
C100 C -0.0447(10) 0.5622(11) 0.0942(5) 0.054(5) Uani 1 1 d U
C23 C 0.3267(11) 0.5924(10) 0.2803(4) 0.063(4) Uani 1 1 d DU
H23A H 0.2778 0.6198 0.2758 0.075 Uiso 1 1 calc R
H23B H 0.3701 0.6276 0.2830 0.075 Uiso 1 1 calc R
C24 C 0.3171(9) 0.5503(11) 0.3155(5) 0.063(4) Uani 1 1 d DU
H24A H 0.3007 0.5834 0.3346 0.075 Uiso 1 1 calc R
H24B H 0.2769 0.5121 0.3130 0.075 Uiso 1 1 calc R
C105 C 0.3304(9) 0.5001(9) 0.1377(4) 0.040(4) Uani 1 1 d U
C25 C 0.3966(9) 0.5176(10) 0.3237(4) 0.058(4) Uani 1 1 d DU
H25A H 0.3899 0.4817 0.3427 0.069 Uiso 1 1 calc R
H25B H 0.4317 0.5560 0.3327 0.069 Uiso 1 1 calc R
C26 C 0.4364(6) 0.4814(7) 0.2928(3) 0.057(3) Uani 1 1 d GDU
C31 C 0.4126(6) 0.4980(6) 0.2588(3) 0.058(3) Uani 1 1 d GDU
C30 C 0.4528(6) 0.4694(7) 0.2302(2) 0.057(4) Uani 1 1 d GU
H30 H 0.4366 0.4808 0.2069 0.069 Uiso 1 1 calc R
C29 C 0.5169(6) 0.4242(7) 0.2356(3) 0.058(4) Uani 1 1 d GU
H29 H 0.5444 0.4046 0.2160 0.070 Uiso 1 1 calc R
C28 C 0.5407(6) 0.4075(6) 0.2696(3) 0.063(4) Uani 1 1 d GU
H28 H 0.5845 0.3765 0.2732 0.076 Uiso 1 1 calc R
C27 C 0.5005(6) 0.4361(7) 0.2982(2) 0.060(4) Uani 1 1 d GU
H27 H 0.5168 0.4247 0.3214 0.072 Uiso 1 1 calc R
C55 C 0.2252(8) 0.4575(9) -0.0186(5) 0.054(4) Uani 1 1 d DU
H55 H 0.2107 0.4477 0.0064 0.065 Uiso 1 1 calc R
C7 C 0.0236(10) 0.5434(10) 0.2326(5) 0.061(4) Uani 1 1 d DU
C8 C 0.0322(11) 0.5264(13) 0.2712(5) 0.081(5) Uani 1 1 d DU
H8A H 0.0735 0.4895 0.2747 0.097 Uiso 1 1 calc R
H8B H 0.0473 0.5703 0.2843 0.097 Uiso 1 1 calc R
C9 C -0.0457(12) 0.4989(15) 0.2839(7) 0.097(6) Uani 1 1 d DU
H9A H -0.0467 0.4473 0.2772 0.117 Uiso 1 1 calc R
H9B H -0.0419 0.4997 0.3099 0.117 Uiso 1 1 calc R
Cl1 Cl 0.2709(4) 0.6318(4) -0.1446(2) 0.0907(19) Uani 1 1 d U
O4 O 0.3280(15) 0.5839(10) -0.1568(7) 0.145(9) Uani 1 1 d U
O2 O 0.2194(12) 0.6404(8) -0.1718(5) 0.094(5) Uani 1 1 d U
O1 O 0.3236(14) 0.7014(13) -0.1416(8) 0.154(9) Uani 1 1 d U
O3 O 0.2332(13) 0.6082(14) -0.1125(5) 0.131(8) Uani 1 1 d U
N25 N 0.7125(16) 0.5375(15) 0.0974(6) 0.117(6) Uani 1 1 d DU
C110 C 0.7471(19) 0.5408(19) 0.0342(8) 0.124(11) Uani 1 1 d DU
H H 0.7759 0.5860 0.0377 0.187 Uiso 1 1 calc R
HA H 0.7201 0.5421 0.0114 0.187 Uiso 1 1 calc R
HB H 0.7841 0.5003 0.0346 0.187 Uiso 1 1 calc R
C116 C 0.6858(17) 0.6862(16) 0.0962(8) 0.108(9) Uani 1 1 d U
HC H 0.6914 0.6960 0.0710 0.162 Uiso 1 1 calc R
HD H 0.7098 0.7255 0.1097 0.162 Uiso 1 1 calc R
HE H 0.6298 0.6827 0.1022 0.162 Uiso 1 1 calc R
C112 C 0.7410(18) 0.4114(16) 0.1033(8) 0.110(9) Uani 1 1 d U
HF H 0.7638 0.3975 0.0806 0.166 Uiso 1 1 calc R
HG H 0.6836 0.4063 0.1023 0.166 Uiso 1 1 calc R
HH H 0.7620 0.3802 0.1218 0.166 Uiso 1 1 calc R
C114 C 0.6292(18) 0.5398(16) 0.1601(7) 0.101(6) Uani 1 1 d U
HI H 0.6264 0.5900 0.1681 0.151 Uiso 1 1 calc R
HJ H 0.6746 0.5161 0.1710 0.151 Uiso 1 1 calc R
HK H 0.5809 0.5145 0.1668 0.151 Uiso 1 1 calc R
C111 C 0.7611(13) 0.4862(12) 0.1109(6) 0.069(6) Uani 1 1 d U
HL H 0.7626 0.4922 0.1367 0.083 Uiso 1 1 calc R
HM H 0.8149 0.4953 0.1020 0.083 Uiso 1 1 calc R
C109 C 0.6914(17) 0.5322(19) 0.0612(6) 0.115(10) Uani 1 1 d DU
HN H 0.6671 0.4841 0.0579 0.139 Uiso 1 1 calc R
HO H 0.6494 0.5682 0.0570 0.139 Uiso 1 1 calc R
C113 C 0.6384(18) 0.5382(18) 0.1193(7) 0.101(6) Uani 1 1 d U
HP H 0.6085 0.4952 0.1116 0.121 Uiso 1 1 calc R
HQ H 0.6082 0.5803 0.1108 0.121 Uiso 1 1 calc R
C115 C 0.731(2) 0.6082(18) 0.1061(9) 0.117(6) Uani 1 1 d U
HR H 0.7856 0.6148 0.0977 0.140 Uiso 1 1 calc R
HS H 0.7342 0.6082 0.1321 0.140 Uiso 1 1 calc R

loop_
_atom_site_aniso_label
_atom_site_aniso_U_11
_atom_site_aniso_U_22
_atom_site_aniso_U_33
_atom_site_aniso_U_23
_atom_site_aniso_U_13
_atom_site_aniso_U_12
Co1 0.0346(12) 0.0504(14) 0.0565(14) -0.0057(11) -0.0064(11) 0.0116(10)
Co3 0.0448(13) 0.0260(11) 0.093(2) -0.0049(12) -0.0176(13) 0.0060(10)
Co2 0.0292(11) 0.0609(15) 0.0509(13) 0.0187(12) -0.0062(11) -0.0049(11)
Fe1 0.0334(11) 0.0277(11) 0.0651(16) 0.0057(11) 0.0003(11) 0.0063(9)
Fe2 0.0227(10) 0.0352(12) 0.0585(15) 0.0040(11) -0.0035(10) 0.0026(9)
N2 0.100(11) 0.034(6) 0.045(8) -0.010(6) -0.015(8) 0.034(6)
N23 0.038(9) 0.18(2) 0.050(10) -0.038(12) -0.004(8) -0.023(12)
N10 0.064(9) 0.060(9) 0.061(9) 0.011(8) 0.002(7) -0.019(7)
N3 0.031(7) 0.025(6) 0.105(10) -0.012(7) -0.001(7) 0.020(5)
N17 0.051(5) 0.052(5) 0.067(6) -0.007(5) -0.015(5) 0.010(4)
N14 0.067(10) 0.059(9) 0.094(10) -0.045(9) -0.026(8) 0.023(8)
N13 0.045(7) 0.033(7) 0.111(10) -0.011(7) -0.025(7) -0.008(5)
C65 0.064(9) 0.046(9) 0.114(12) -0.009(8) -0.050(9) 0.001(7)
C66 0.075(10) 0.059(10) 0.125(13) -0.022(10) -0.046(10) 0.008(8)
C67 0.091(12) 0.080(12) 0.112(12) -0.026(10) -0.039(9) 0.004(10)
C68 0.067(10) 0.075(11) 0.093(10) -0.009(9) -0.014(9) 0.012(8)
C69 0.040(7) 0.076(9) 0.092(9) -0.009(8) -0.008(7) 0.001(7)
N15 0.047(8) 0.042(8) 0.083(9) 0.025(7) -0.015(7) 0.016(6)
N12 0.051(6) 0.033(5) 0.040(6) 0.003(5) 0.003(5) 0.002(5)
N21 0.042(6) 0.066(7) 0.058(8) -0.007(6) -0.002(5) 0.001(6)
N9 0.050(5) 0.044(5) 0.041(5) 0.009(4) 0.001(5) -0.005(5)
C49 0.047(6) 0.035(5) 0.048(6) -0.002(5) -0.003(5) 0.006(5)
C50 0.037(6) 0.045(5) 0.051(6) 0.006(5) -0.001(5) 0.002(5)
C51 0.057(6) 0.053(6) 0.056(6) 0.007(5) 0.008(5) 0.007(5)
C52 0.063(7) 0.063(6) 0.061(6) 0.001(5) 0.010(5) 0.000(5)
C53 0.041(6) 0.046(5) 0.049(6) 0.003(5) 0.004(5) 0.005(5)
N4 0.054(6) 0.041(5) 0.051(5) -0.011(4) 0.003(5) 0.007(4)
C16 0.042(6) 0.044(6) 0.049(6) -0.010(5) -0.004(5) 0.000(5)
C17 0.047(6) 0.045(6) 0.047(6) 0.007(5) -0.002(5) 0.004(5)
C18 0.062(6) 0.056(6) 0.067(6) 0.005(5) 0.000(6) -0.006(5)
C19 0.048(6) 0.054(6) 0.063(6) 0.002(5) 0.001(5) -0.006(5)
C20 0.048(6) 0.037(5) 0.046(5) -0.007(5) 0.000(5) 0.007(4)
N11 0.034(5) 0.048(6) 0.034(5) 0.009(5) 0.005(5) 0.009(5)
N16 0.060(6) 0.052(5) 0.062(5) 0.012(5) -0.004(5) 0.001(5)
C81 0.054(6) 0.048(6) 0.062(6) -0.001(5) 0.003(5) 0.001(5)
C82 0.066(6) 0.066(6) 0.066(6) 0.002(5) -0.002(5) 0.006(5)
C83 0.068(6) 0.073(7) 0.072(6) 0.006(5) -0.003(5) 0.003(5)
C84 0.066(6) 0.069(6) 0.064(6) 0.009(5) 0.000(5) 0.007(5)
C85 0.052(6) 0.048(6) 0.062(5) 0.009(5) 0.000(5) 0.002(5)
N8 0.053(6) 0.076(6) 0.076(6) 0.006(5) -0.003(5) -0.013(5)
C33 0.070(7) 0.075(6) 0.075(6) 0.003(5) 0.000(6) -0.005(5)
C34 0.078(7) 0.077(7) 0.076(6) 0.004(5) 0.000(5) -0.004(5)
C35 0.078(7) 0.082(7) 0.081(6) 0.007(6) -0.008(5) 0.004(5)
C36 0.073(7) 0.084(7) 0.077(6) -0.001(5) -0.003(5) 0.007(5)
C37 0.067(6) 0.072(6) 0.074(6) 0.007(5) -0.005(5) -0.001(5)
N22 0.093(10) 0.048(8) 0.091(10) 0.023(8) 0.010(9) -0.022(8)
N1 0.057(6) 0.061(6) 0.062(6) -0.005(5) -0.011(5) -0.005(5)
C1 0.058(6) 0.060(6) 0.065(7) -0.002(6) -0.020(5) -0.005(5)
C2 0.055(6) 0.058(6) 0.068(7) -0.006(6) -0.012(5) -0.005(5)
C3 0.081(7) 0.072(6) 0.077(7) -0.002(6) -0.005(6) 0.001(5)
C4 0.077(7) 0.077(6) 0.074(7) -0.002(6) 0.000(6) -0.002(5)
C5 0.076(6) 0.075(6) 0.074(7) -0.007(6) -0.006(5) 0.008(5)
N6 0.025(4) 0.022(4) 0.032(4) -0.004(3) -0.005(3) 0.013(3)
N5 0.049(6) 0.049(6) 0.044(6) 0.000(5) -0.002(5) 0.007(5)
N19 0.065(7) 0.068(7) 0.087(8) 0.029(6) 0.007(6) 0.012(6)
N18 0.037(6) 0.053(6) 0.050(6) 0.011(5) 0.003(5) 0.012(5)
N20 0.057(8) 0.058(9) 0.075(9) -0.006(8) -0.009(8) 0.002(7)
N24 0.039(6) 0.059(7) 0.079(8) 0.012(6) -0.013(6) -0.006(5)
N7 0.022(6) 0.056(9) 0.077(9) 0.014(7) 0.002(6) -0.012(6)
C56 0.044(8) 0.067(10) 0.093(10) -0.002(9) -0.015(8) -0.009(7)
C57 0.032(8) 0.106(12) 0.080(9) 0.000(10) -0.020(8) -0.009(7)
C58 0.036(8) 0.110(11) 0.087(10) -0.011(9) 0.002(7) -0.020(7)
C59 0.044(8) 0.076(9) 0.070(8) 0.003(7) 0.001(7) -0.006(6)
C64 0.046(7) 0.056(8) 0.068(8) 0.014(6) 0.001(7) -0.007(6)
C63 0.053(8) 0.046(8) 0.072(9) 0.013(7) -0.008(7) -0.020(6)
C62 0.041(8) 0.078(11) 0.080(10) 0.007(9) 0.015(8) 0.001(7)
C61 0.051(9) 0.083(11) 0.101(12) 0.000(9) 0.007(9) 0.002(8)
C60 0.058(9) 0.059(10) 0.098(11) -0.006(8) 0.000(8) -0.009(7)
C73 0.060(7) 0.046(7) 0.087(8) -0.006(6) 0.002(6) 0.020(6)
C101 0.042(6) 0.066(7) 0.058(8) -0.007(6) -0.002(5) 0.001(6)
C104 0.041(4) 0.041(4) 0.041(4) -0.0001(10) 0.0003(10) 0.0004(10)
C88 0.123(12) 0.089(11) 0.115(12) -0.029(9) -0.004(10) 0.008(10)
C54 0.061(9) 0.067(8) 0.054(9) -0.016(7) 0.003(7) -0.012(8)
C38 0.040(8) 0.064(9) 0.075(8) 0.020(7) 0.009(7) 0.003(7)
C71 0.046(7) 0.037(8) 0.110(10) -0.001(8) 0.011(8) 0.026(6)
C39 0.026(7) 0.047(7) 0.091(11) -0.006(7) 0.000(7) 0.005(6)
C75 0.044(8) 0.054(9) 0.128(10) 0.017(8) -0.013(7) 0.005(6)
C80 0.048(8) 0.048(8) 0.125(10) 0.011(8) -0.001(7) 0.001(6)
C79 0.056(10) 0.052(10) 0.133(12) -0.005(9) -0.008(9) -0.006(7)
C78 0.072(11) 0.044(9) 0.152(15) 0.013(10) 0.007(10) -0.009(8)
C77 0.074(11) 0.050(10) 0.154(13) 0.035(10) 0.009(10) 0.008(8)
C76 0.068(10) 0.059(10) 0.146(12) 0.028(10) -0.018(10) -0.001(8)
C40 0.033(7) 0.048(7) 0.098(11) -0.009(8) -0.010(7) 0.003(7)
C41 0.041(8) 0.050(8) 0.101(11) -0.004(8) -0.008(7) -0.006(7)
C42 0.040(8) 0.051(8) 0.115(12) -0.013(9) 0.005(8) -0.006(6)
C86 0.053(6) 0.036(6) 0.073(7) 0.007(6) -0.004(6) 0.010(5)
C43 0.042(7) 0.049(7) 0.121(11) -0.008(8) 0.004(7) -0.003(6)
C48 0.039(7) 0.037(7) 0.114(11) -0.008(7) 0.012(7) 0.013(6)
C47 0.051(8) 0.045(8) 0.102(12) 0.000(8) 0.013(8) 0.001(7)
C46 0.052(8) 0.017(6) 0.109(12) 0.011(7) 0.015(8) 0.011(6)
C45 0.057(9) 0.042(8) 0.111(12) 0.004(8) 0.014(9) -0.003(7)
C44 0.046(8) 0.034(7) 0.113(12) -0.006(8) 0.003(8) 0.006(6)
C90 0.105(11) 0.101(9) 0.125(12) -0.004(10) -0.030(9) 0.006(10)
C103 0.028(6) 0.027(7) 0.017(6) 0.007(5) -0.010(5) 0.009(5)
C108 0.039(6) 0.059(7) 0.079(8) 0.012(6) -0.013(6) -0.006(5)
C102 0.065(7) 0.068(7) 0.087(8) 0.029(6) 0.007(6) 0.012(6)
C70 0.054(8) 0.069(8) 0.069(8) -0.026(7) 0.002(7) 0.022(7)
C6 0.086(8) 0.059(7) 0.058(8) -0.006(7) 0.011(7) 0.011(7)
C72 0.050(7) 0.055(8) 0.083(8) -0.005(7) 0.002(7) -0.002(6)
C107 0.044(8) 0.061(10) 0.050(9) -0.011(8) 0.004(7) 0.000(8)
C74 0.058(8) 0.044(7) 0.095(8) 0.004(7) -0.009(7) 0.014(6)
C106 0.047(9) 0.033(8) 0.071(10) 0.010(7) -0.008(8) 0.008(7)
C99 0.045(7) 0.055(7) 0.048(7) 0.008(6) -0.003(6) 0.017(6)
C10 0.085(7) 0.083(7) 0.080(7) 0.005(6) 0.008(6) -0.004(6)
C11 0.062(6) 0.064(6) 0.067(6) -0.001(5) 0.010(5) -0.001(5)
C32 0.064(6) 0.057(6) 0.067(6) -0.002(5) 0.009(5) 0.000(5)
C15 0.053(6) 0.053(6) 0.060(6) 0.003(5) -0.001(5) -0.011(5)
C14 0.062(6) 0.060(7) 0.067(6) 0.000(5) 0.004(5) -0.008(5)
C13 0.059(6) 0.054(6) 0.069(7) -0.010(5) 0.004(5) 0.001(5)
C12 0.066(6) 0.064(7) 0.064(6) -0.012(5) 0.005(5) -0.002(5)
C87 0.103(7) 0.097(7) 0.098(8) -0.008(6) -0.005(6) -0.001(6)
C89 0.120(8) 0.110(7) 0.116(8) -0.003(7) -0.003(6) 0.007(7)
C98 0.025(4) 0.022(4) 0.032(4) -0.004(3) -0.005(3) 0.013(3)
C91 0.100(7) 0.106(7) 0.111(8) 0.003(6) -0.008(6) -0.002(6)
C96 0.094(7) 0.093(7) 0.095(7) 0.004(6) -0.009(6) 0.000(6)
C95 0.094(7) 0.099(7) 0.092(8) 0.011(6) -0.001(6) 0.008(6)
C94 0.105(8) 0.107(7) 0.105(8) 0.010(6) 0.004(6) 0.000(6)
C93 0.098(8) 0.101(8) 0.107(8) 0.002(6) -0.006(6) -0.008(6)
C92 0.111(8) 0.113(7) 0.115(8) 0.005(6) -0.003(6) -0.012(6)
C97 0.051(5) 0.052(5) 0.067(6) -0.007(5) -0.015(5) 0.010(4)
C21 0.042(6) 0.047(6) 0.057(6) 0.003(5) 0.000(5) -0.005(5)
C22 0.044(6) 0.049(6) 0.061(6) 0.001(5) 0.005(5) -0.006(5)
C100 0.042(7) 0.060(7) 0.061(7) 0.000(6) -0.006(6) -0.004(6)
C23 0.034(8) 0.076(10) 0.077(9) -0.016(7) 0.017(7) -0.013(7)
C24 0.033(7) 0.081(11) 0.074(8) -0.019(8) 0.010(7) -0.013(7)
C105 0.039(7) 0.043(7) 0.037(7) 0.013(6) -0.011(6) -0.008(6)
C25 0.040(7) 0.062(9) 0.072(8) -0.019(7) 0.009(7) -0.022(6)
C26 0.023(6) 0.072(9) 0.076(7) 0.010(7) 0.004(6) -0.003(6)
C31 0.032(7) 0.075(9) 0.065(7) 0.010(7) 0.000(6) -0.003(6)
C30 0.043(8) 0.060(9) 0.068(8) -0.005(8) -0.020(7) 0.010(7)
C29 0.023(7) 0.063(9) 0.089(9) 0.001(8) -0.031(7) -0.003(6)
C28 0.031(8) 0.070(10) 0.089(10) 0.016(8) -0.012(7) 0.003(7)
C27 0.029(7) 0.060(9) 0.091(9) 0.011(8) -0.008(7) 0.002(6)
C55 0.033(7) 0.060(9) 0.068(9) 0.004(7) 0.007(6) -0.017(6)
C7 0.058(8) 0.042(9) 0.083(9) 0.003(7) 0.017(7) 0.028(7)
C8 0.076(8) 0.086(11) 0.080(9) -0.008(9) 0.020(8) 0.053(9)
C9 0.101(11) 0.097(12) 0.094(11) 0.028(10) 0.016(9) 0.011(10)
Cl1 0.092(5) 0.076(4) 0.105(5) -0.005(4) 0.007(4) -0.016(3)
O4 0.17(2) 0.058(11) 0.20(2) -0.043(13) -0.051(17) 0.025(13)
O2 0.114(13) 0.064(10) 0.104(12) -0.020(8) -0.013(11) 0.048(10)
O1 0.118(16) 0.100(15) 0.24(2) -0.021(16) 0.000(17) -0.041(13)
O3 0.128(16) 0.20(2) 0.067(10) 0.033(12) 0.038(11) -0.017(15)
N25 0.116(7) 0.118(7) 0.117(7) 0.000(3) -0.003(3) 0.000(3)
C110 0.133(14) 0.119(13) 0.120(13) 0.003(9) 0.010(9) -0.006(9)
C116 0.099(12) 0.114(12) 0.112(12) 0.001(9) 0.010(9) 0.000(9)
C112 0.105(12) 0.110(12) 0.116(12) 0.007(9) 0.006(9) 0.009(9)
C114 0.100(7) 0.102(7) 0.100(7) 0.000(4) 0.002(4) 0.005(4)
C111 0.064(7) 0.070(7) 0.073(7) 0.002(5) 0.001(5) -0.002(5)
C109 0.115(11) 0.116(11) 0.116(11) -0.002(5) 0.001(5) 0.000(5)
C113 0.100(7) 0.102(7) 0.100(7) 0.000(4) 0.002(4) 0.005(4)
C115 0.116(7) 0.118(7) 0.117(7) 0.000(3) -0.003(3) 0.000(3)

loop_
_atom_type_symbol
_atom_type_description
_atom_type_scat_dispersion_real
_atom_type_scat_dispersion_imag
_atom_type_scat_source
C C 0.0033 0.0016 'International Tables Vol C Tables 4.2.6.8 and 6.1.1.4'
H H 0.0000 0.0000 'International Tables Vol C Tables 4.2.6.8 and 6.1.1.4'
Cl Cl 0.1484 0.1585 'International Tables Vol C Tables 4.2.6.8 and 6.1.1.4'
Co Co 0.3494 0.9721 'International Tables Vol C Tables 4.2.6.8 and 6.1.1.4'
Fe Fe 0.3463 0.8444 'International Tables Vol C Tables 4.2.6.8 and 6.1.1.4'
N N 0.0061 0.0033 'International Tables Vol C Tables 4.2.6.8 and 6.1.1.4'
O O 0.0106 0.0060 'International Tables Vol C Tables 4.2.6.8 and 6.1.1.4'

loop_
_geom_angle_atom_site_label_1
_geom_angle_atom_site_label_2
_geom_angle_atom_site_label_3
_geom_angle
N6 Co1 N5 90.1(5)
N6 Co1 N1 100.1(5)
N5 Co1 N1 91.4(5)
N6 Co1 N4 92.8(4)
N5 Co1 N4 101.4(5)
N1 Co1 N4 161.8(4)
N6 Co1 N2 83.6(5)
N5 Co1 N2 167.3(6)
N1 Co1 N2 79.0(6)
N4 Co1 N2 89.9(5)
N6 Co1 N3 166.5(5)
N5 Co1 N3 87.1(5)
N1 Co1 N3 93.2(5)
N4 Co1 N3 74.8(5)
N2 Co1 N3 101.5(5)
N18 Co3 N17 90.9(6)
N18 Co3 N13 97.6(5)
N17 Co3 N13 89.4(5)
N18 Co3 N16 91.3(5)
N17 Co3 N16 97.1(6)
N13 Co3 N16 168.9(5)
N18 Co3 N14 87.4(6)
N17 Co3 N14 166.4(7)
N13 Co3 N14 77.5(5)
N16 Co3 N14 96.4(6)
N18 Co3 N15 165.3(6)
N17 Co3 N15 84.2(6)
N13 Co3 N15 96.2(6)
N16 Co3 N15 75.6(5)
N14 Co3 N15 100.6(7)
N12 Co2 N11 91.8(5)
N12 Co2 N10 97.4(6)
N11 Co2 N10 90.2(6)
N12 Co2 N8 91.8(5)
N11 Co2 N8 167.4(5)
N10 Co2 N8 101.4(6)
N12 Co2 N9 172.5(5)
N11 Co2 N9 92.0(5)
N10 Co2 N9 76.2(5)
N8 Co2 N9 85.8(4)
N12 Co2 N7 85.8(5)
N11 Co2 N7 90.3(5)
N10 Co2 N7 176.8(6)
N8 Co2 N7 77.9(5)
N9 Co2 N7 100.6(4)
C100 Fe1 C102 89.0(9)
C100 Fe1 C99 89.0(8)
C102 Fe1 C99 177.2(8)
C100 Fe1 C98 91.4(7)
C102 Fe1 C98 89.8(9)
C99 Fe1 C98 92.2(7)
C100 Fe1 C97 175.4(9)
C102 Fe1 C97 87.9(9)
C99 Fe1 C97 94.2(8)
C98 Fe1 C97 85.2(7)
C100 Fe1 C101 90.2(8)
C102 Fe1 C101 89.0(10)
C99 Fe1 C101 89.1(8)
C98 Fe1 C101 178.0(8)
C97 Fe1 C101 93.1(8)
C106 Fe2 C105 89.6(8)
C106 Fe2 C103 89.2(7)
C105 Fe2 C103 94.3(6)
C106 Fe2 C107 93.2(8)
C105 Fe2 C107 177.2(8)
C103 Fe2 C107 85.1(7)
C106 Fe2 C104 170.6(7)
C105 Fe2 C104 85.4(7)
C103 Fe2 C104 83.3(6)
C107 Fe2 C104 91.9(7)
C106 Fe2 C108 92.8(8)
C105 Fe2 C108 86.7(8)
C103 Fe2 C108 177.7(8)
C107 Fe2 C108 93.7(9)
C104 Fe2 C108 94.8(7)
C6 N2 C7 124.3(17)
C6 N2 Co1 106.4(15)
C7 N2 Co1 129.1(11)
C54 N10 C55 115.8(16)
C54 N10 Co2 116.4(13)
C55 N10 Co2 124.1(12)
C21 N3 C22 124.6(16)
C21 N3 Co1 113.7(13)
C22 N3 Co1 120.9(11)
C97 N17 Co3 175.1(18)
C70 N14 C71 122.7(16)
C70 N14 Co3 109.0(13)
C71 N14 Co3 128.3(12)
C65 N13 C69 120.0
C65 N13 Co3 127.0(6)
C69 N13 Co3 112.6(6)
N13 C65 C66 120.0
N13 C65 H65 120.0
C66 C65 H65 120.0
C65 C66 C67 120.0
C65 C66 H66 120.0
C67 C66 H66 120.0
C68 C67 C66 120.0
C68 C67 H67 120.0
C66 C67 H67 120.0
C67 C68 C69 120.0
C67 C68 H68 120.0
C69 C68 H68 120.0
C68 C69 N13 120.0
C68 C69 C70 123.3(11)
N13 C69 C70 116.7(11)
C86 N15 C87 125(2)
C86 N15 Co3 109.1(14)
C87 N15 Co3 124.6(15)
C99 N12 Co2 172.0(13)
C49 N9 C53 120.0
C49 N9 Co2 125.1(5)
C53 N9 Co2 114.9(5)
C50 C49 N9 120.0
C50 C49 H49 120.0
N9 C49 H49 120.0
C51 C50 C49 120.0
C51 C50 H50 120.0
C49 C50 H50 120.0
C50 C51 C52 120.0
C50 C51 H51 120.0
C52 C51 H51 120.0
C51 C52 C53 120.0
C51 C52 H52 120.0
C53 C52 H52 120.0
C52 C53 N9 120.0
C52 C53 C54 124.3(10)
N9 C53 C54 115.4(10)
C16 N4 C20 120.0
C16 N4 Co1 126.8(5)
C20 N4 Co1 111.5(5)
C17 C16 N4 120.0
C17 C16 H16 120.0
N4 C16 H16 120.0
C16 C17 C18 120.0
C16 C17 H17 120.0
C18 C17 H17 120.0
C19 C18 C17 120.0
C19 C18 H18 120.0
C17 C18 H18 120.0
C18 C19 C20 120.0
C18 C19 H19 120.0
C20 C19 H19 120.0
C19 C20 N4 120.0
C19 C20 C21 124.2(10)
N4 C20 C21 115.8(10)
C103 N11 Co2 166.8(12)
C81 N16 C85 120.0
C81 N16 Co3 128.7(6)
C85 N16 Co3 111.3(6)
N16 C81 C82 120.0
N16 C81 H81 120.0
C82 C81 H81 120.0
C81 C82 C83 120.0
C81 C82 H82 120.0
C83 C82 H82 120.0
C84 C83 C82 120.0
C84 C83 H83 120.0
C82 C83 H83 120.0
C83 C84 C85 120.0
C83 C84 H84 120.0
C85 C84 H84 120.0
C86 C85 C84 123.5(12)
C86 C85 N16 115.8(12)
C84 C85 N16 120.0
C33 N8 C37 120.0
C33 N8 Co2 128.8(7)
C37 N8 Co2 111.1(7)
N8 C33 C34 120.0
N8 C33 H33 120.0
C34 C33 H33 120.0
C33 C34 C35 120.0
C33 C34 H34 120.0
C35 C34 H34 120.0
C36 C35 C34 120.0
C36 C35 H35 120.0
C34 C35 H35 120.0
C37 C36 C35 120.0
C37 C36 H36 120.0
C35 C36 H36 120.0
C36 C37 N8 120.0
C36 C37 C38 120.9(12)
N8 C37 C38 118.1(12)
C1 N1 C5 120.0
C1 N1 Co1 128.7(7)
C5 N1 Co1 111.3(7)
C2 C1 N1 120.0
C2 C1 H1 120.0
N1 C1 H1 120.0
C1 C2 C3 120.0
C1 C2 H2 120.0
C3 C2 H2 120.0
C4 C3 C2 120.0
C4 C3 H3 120.0
C2 C3 H3 120.0
C3 C4 C5 120.0
C3 C4 H4 120.0
C5 C4 H4 120.0
C6 C5 C4 121.4(13)
C6 C5 N1 118.6(13)
C4 C5 N1 120.0
C98 N6 Co1 163.4(11)
C105 N5 Co1 158.2(13)
C104 N18 Co3 158.5(14)
C38 N7 C39 120.1(16)
C38 N7 Co2 114.2(13)
C39 N7 Co2 125.4(11)
C57 C56 C55 112.0(15)
C57 C56 H56A 109.2
C55 C56 H56A 109.2
C57 C56 H56B 109.2
C55 C56 H56B 109.2
H56A C56 H56B 107.9
C58 C57 C56 116.0(18)
C58 C57 H57A 108.3
C56 C57 H57A 108.3
C58 C57 H57B 108.3
C56 C57 H57B 108.3
H57A C57 H57B 107.4
C59 C58 C57 102.9(14)
C59 C58 H58A 111.2
C57 C58 H58A 111.2
C59 C58 H58B 111.2
C57 C58 H58B 111.2
H58A C58 H58B 109.1
C64 C59 C60 120.0
C64 C59 C58 127.2(11)
C60 C59 C58 112.7(11)
C59 C64 C63 120.0
C59 C64 C55 125.3(10)
C63 C64 C55 114.7(10)
C64 C63 C62 120.0
C64 C63 H63 120.0
C62 C63 H63 120.0
C61 C62 C63 120.0
C61 C62 H62 120.0
C63 C62 H62 120.0
C60 C61 C62 120.0
C60 C61 H61 120.0
C62 C61 H61 120.0
C61 C60 C59 120.0
C61 C60 H60 120.0
C59 C60 H60 120.0
C72 C73 C74 111.6(16)
C72 C73 H73A 109.3
C74 C73 H73A 109.3
C72 C73 H73B 109.3
C74 C73 H73B 109.3
H73A C73 H73B 108.0
N21 C101 Fe1 172(2)
N18 C104 Fe2 172.1(15)
C89 C88 C87 115(2)
C89 C88 H88A 108.6
C87 C88 H88A 108.6
C89 C88 H88B 108.6
C87 C88 H88B 108.6
H88A C88 H88B 107.6
N10 C54 C53 114.5(16)
N10 C54 H54A 108.6
C53 C54 H54A 108.6
N10 C54 H54B 108.6
C53 C54 H54B 108.6
H54A C54 H54B 107.6
N7 C38 C37 118.1(18)
N7 C38 H38 120.9
C37 C38 H38 120.9
N14 C71 C80 117.4(15)
N14 C71 C72 105.1(13)
C80 C71 C72 115.7(16)
N14 C71 H71 105.9
C80 C71 H71 105.9
C72 C71 H71 105.9
N7 C39 C48 118.0(14)
N7 C39 C40 108.1(14)
C48 C39 C40 107.7(13)
N7 C39 H39 107.5
C48 C39 H39 107.5
C40 C39 H39 107.5
C80 C75 C76 120.0
C80 C75 C74 119.6(12)
C76 C75 C74 120.3(12)
C79 C80 C75 120.0
C79 C80 C71 118.4(12)
C75 C80 C71 121.5(12)
C80 C79 C78 120.0
C80 C79 H79 120.0
C78 C79 H79 120.0
C79 C78 C77 120.0
C79 C78 H78 120.0
C77 C78 H78 120.0
C76 C77 C78 120.0
C76 C77 H77 120.0
C78 C77 H77 120.0
C77 C76 C75 120.0
C77 C76 H76 120.0
C75 C76 H76 120.0
C41 C40 C39 114.3(14)
C41 C40 H40A 108.7
C39 C40 H40A 108.7
C41 C40 H40B 108.7
C39 C40 H40B 108.7
H40A C40 H40B 107.6
C40 C41 C42 107.3(16)
C40 C41 H41A 110.3
C42 C41 H41A 110.3
C40 C41 H41B 110.3
C42 C41 H41B 110.3
H41A C41 H41B 108.5
C41 C42 C43 116.0(14)
C41 C42 H42A 108.3
C43 C42 H42A 108.3
C41 C42 H42B 108.3
C43 C42 H42B 108.3
H42A C42 H42B 107.4
N15 C86 C85 126.7(19)
N15 C86 H86 116.6
C85 C86 H86 116.6
C48 C43 C44 120.0
C48 C43 C42 118.0(10)
C44 C43 C42 121.9(10)
C47 C48 C43 120.0
C47 C48 C39 114.6(9)
C43 C48 C39 125.0(9)
C48 C47 C46 120.0
C48 C47 H47 120.0
C46 C47 H47 120.0
C45 C46 C47 120.0
C45 C46 H46 120.0
C47 C46 H46 120.0
C46 C45 C44 120.0
C46 C45 H45 120.0
C44 C45 H45 120.0
C45 C44 C43 120.0
C45 C44 H44 120.0
C43 C44 H44 120.0
C91 C90 C89 125(2)
C91 C90 H90A 106.0
C89 C90 H90A 106.0
C91 C90 H90B 106.0
C89 C90 H90B 106.0
H90A C90 H90B 106.3
N11 C103 Fe2 177.9(12)
N24 C108 Fe2 169(2)
N19 C102 Fe1 171.9(19)
N14 C70 C69 123.7(17)
N14 C70 H70 118.2
C69 C70 H70 118.2
C5 C6 N2 124.2(19)
C5 C6 H6 117.9
N2 C6 H6 117.9
C73 C72 C71 112.2(16)
C73 C72 H72A 109.2
C71 C72 H72A 109.2
C73 C72 H72B 109.2
C71 C72 H72B 109.2
H72A C72 H72B 107.9
N23 C107 Fe2 171.6(15)
C73 C74 C75 115.4(16)
C73 C74 H74A 108.4
C75 C74 H74A 108.4
C73 C74 H74B 108.4
C75 C74 H74B 108.4
H74A C74 H74B 107.5
N22 C106 Fe2 176.7(19)
N12 C99 Fe1 166.0(16)
C9 C10 C11 107.4(17)
C9 C10 H10A 110.2
C11 C10 H10A 110.2
C9 C10 H10B 110.2
C11 C10 H10B 110.2
H10A C10 H10B 108.5
C32 C11 C12 120.0
C32 C11 C10 127.2(11)
C12 C11 C10 112.7(11)
C15 C32 C11 120.0
C15 C32 C7 121.7(10)
C11 C32 C7 118.3(10)
C14 C15 C32 120.0
C14 C15 H15 120.0
C32 C15 H15 120.0
C15 C14 C13 120.0
C15 C14 H14 120.0
C13 C14 H14 120.0
C12 C13 C14 120.0
C12 C13 H13 120.0
C14 C13 H13 120.0
C13 C12 C11 120.0
C13 C12 H12 120.0
C11 C12 H12 120.0
N15 C87 C96 119.3(19)
N15 C87 C88 116(2)
C96 C87 C88 114(2)
C88 C89 C90 98(2)
C88 C89 H89A 112.1
C90 C89 H89A 112.1
C88 C89 H89B 112.1
C90 C89 H89B 112.1
H89A C89 H89B 109.7
N6 C98 Fe1 172.2(13)
C96 C91 C92 120.0
C96 C91 C90 115.1(18)
C92 C91 C90 124.8(18)
C95 C96 C91 120.0
C95 C96 C87 120.2(16)
C91 C96 C87 119.5(16)
C96 C95 C94 120.0
C96 C95 H95 120.0
C94 C95 H95 120.0
C93 C94 C95 120.0
C93 C94 H94 120.0
C95 C94 H94 120.0
C92 C93 C94 120.0
C92 C93 H93 120.0
C94 C93 H93 120.0
C93 C92 C91 120.0
C93 C92 H92 120.0
C91 C92 H92 120.0
N17 C97 Fe1 166.4(18)
N3 C21 C20 121.9(17)
N3 C21 H21 119.0
C20 C21 H21 119.0
N3 C22 C31 113.6(13)
N3 C22 C23 107.6(14)
C31 C22 C23 106.9(13)
N3 C22 H22 109.6
C31 C22 H22 109.6
C23 C22 H22 109.6
N20 C100 Fe1 167.4(16)
C22 C23 C24 113.9(16)
C22 C23 H23A 108.8
C24 C23 H23A 108.8
C22 C23 H23B 108.8
C24 C23 H23B 108.8
H23A C23 H23B 107.7
C25 C24 C23 106.6(14)
C25 C24 H24A 110.4
C23 C24 H24A 110.4
C25 C24 H24B 110.4
C23 C24 H24B 110.4
H24A C24 H24B 108.6
N5 C105 Fe2 171.0(14)
C24 C25 C26 114.5(14)
C24 C25 H25A 108.6
C26 C25 H25A 108.6
C24 C25 H25B 108.6
C26 C25 H25B 108.6
H25A C25 H25B 107.6
C31 C26 C27 120.0
C31 C26 C25 119.6(10)
C27 C26 C25 120.2(10)
C26 C31 C30 120.0
C26 C31 C22 125.9(9)
C30 C31 C22 114.1(9)
C31 C30 C29 120.0
C31 C30 H30 120.0
C29 C30 H30 120.0
C28 C29 C30 120.0
C28 C29 H29 120.0
C30 C29 H29 120.0
C27 C28 C29 120.0
C27 C28 H28 120.0
C29 C28 H28 120.0
C28 C27 C26 120.0
C28 C27 H27 120.0
C26 C27 H27 120.0
N10 C55 C64 118.8(13)
N10 C55 C56 104.6(15)
C64 C55 C56 108.0(14)
N10 C55 H55 108.3
C64 C55 H55 108.3
C56 C55 H55 108.3
N2 C7 C8 108.3(16)
N2 C7 C32 115.3(14)
C8 C7 C32 116.3(14)
C9 C8 C7 107.5(19)
C9 C8 H8A 110.2
C7 C8 H8A 110.2
C9 C8 H8B 110.2
C7 C8 H8B 110.2
H8A C8 H8B 108.5
C10 C9 C8 129(2)
C10 C9 H9A 105.1
C8 C9 H9A 105.1
C10 C9 H9B 105.1
C8 C9 H9B 105.1
H9A C9 H9B 105.9
O2 Cl1 O4 105.6(13)
O2 Cl1 O3 113.1(13)
O4 Cl1 O3 113.3(16)
O2 Cl1 O1 108.9(14)
O4 Cl1 O1 98.6(14)
O3 Cl1 O1 116.1(16)
C111 N25 C115 116(2)
C111 N25 C109 118(3)
C115 N25 C109 111(3)
C111 N25 C113 108(2)
C115 N25 C113 93(3)
C109 N25 C113 109(2)
C109 C110 H 109.5
C109 C110 HA 109.5
H C110 HA 109.5
C109 C110 HB 109.5
H C110 HB 109.5
HA C110 HB 109.5
C115 C116 HC 109.5
C115 C116 HD 109.5
HC C116 HD 109.5
C115 C116 HE 109.5
HC C116 HE 109.5
HD C116 HE 109.5
C111 C112 HF 109.5
C111 C112 HG 109.5
HF C112 HG 109.5
C111 C112 HH 109.5
HF C112 HH 109.5
HG C112 HH 109.5
C113 C114 HI 109.5
C113 C114 HJ 109.5
HI C114 HJ 109.5
C113 C114 HK 109.5
HI C114 HK 109.5
HJ C114 HK 109.5
N25 C111 C112 117(2)
N25 C111 HL 108.1
C112 C111 HL 108.1
N25 C111 HM 108.1
C112 C111 HM 108.1
HL C111 HM 107.3
C110 C109 N25 122(3)
C110 C109 HN 106.9
N25 C109 HN 106.9
C110 C109 HO 106.9
N25 C109 HO 106.9
HN C109 HO 106.7
N25 C113 C114 129(3)
N25 C113 HP 105.0
C114 C113 HP 105.0
N25 C113 HQ 105.0
C114 C113 HQ 105.0
HP C113 HQ 105.8
N25 C115 C116 131(3)
N25 C115 HR 104.5
C116 C115 HR 104.5
N25 C115 HS 104.5
C116 C115 HS 104.5
HR C115 HS 105.6

loop_
_geom_bond_atom_site_label_1
_geom_bond_atom_site_label_2
_geom_bond_distance
Co1 N6 2.066(11)
Co1 N5 2.117(15)
Co1 N1 2.128(9)
Co1 N4 2.170(8)
Co1 N2 2.197(17)
Co1 N3 2.221(16)
Co3 N18 1.954(15)
Co3 N17 2.046(15)
Co3 N13 2.137(10)
Co3 N16 2.165(9)
Co3 N14 2.267(16)
Co3 N15 2.277(16)
Co2 N12 1.990(14)
Co2 N11 2.054(13)
Co2 N10 2.104(18)
Co2 N8 2.124(10)
Co2 N9 2.126(7)
Co2 N7 2.172(17)
Fe1 C100 1.90(2)
Fe1 C102 1.91(2)
Fe1 C99 1.924(19)
Fe1 C98 1.927(14)
Fe1 C97 1.955(18)
Fe1 C101 1.96(2)
Fe2 C106 1.860(19)
Fe2 C105 1.891(17)
Fe2 C103 1.909(12)
Fe2 C107 1.916(18)
Fe2 C104 1.982(17)
Fe2 C108 1.98(2)
N2 C6 1.38(3)
N2 C7 1.40(3)
N23 C107 1.31(2)
N10 C54 1.36(2)
N10 C55 1.47(2)
N3 C21 1.22(2)
N3 C22 1.48(2)
N17 C97 1.18(2)
N14 C70 1.28(2)
N14 C71 1.45(2)
N13 C65 1.3900
N13 C69 1.3900
C65 C66 1.3900
C65 H65 0.9500
C66 C67 1.3900
C66 H66 0.9500
C67 C68 1.3900
C67 H67 0.9500
C68 C69 1.3900
C68 H68 0.9500
C69 C70 1.41(2)
N15 C86 1.19(2)
N15 C87 1.36(3)
N12 C99 1.25(2)
N21 C101 1.07(2)
N9 C49 1.3900
N9 C53 1.3900
C49 C50 1.3900
C49 H49 0.9500
C50 C51 1.3900
C50 H50 0.9500
C51 C52 1.3900
C51 H51 0.9500
C52 C53 1.3900
C52 H52 0.9500
C53 C54 1.42(2)
N4 C16 1.3900
N4 C20 1.3900
C16 C17 1.3900
C16 H16 0.9500
C17 C18 1.3900
C17 H17 0.9500
C18 C19 1.3900
C18 H18 0.9500
C19 C20 1.3900
C19 H19 0.9500
C20 C21 1.396(19)
N11 C103 1.181(17)
N16 C81 1.3900
N16 C85 1.3900
C81 C82 1.3900
C81 H81 0.9500
C82 C83 1.3900
C82 H82 0.9500
C83 C84 1.3900
C83 H83 0.9500
C84 C85 1.3900
C84 H84 0.9500
C85 C86 1.38(2)
N8 C33 1.3900
N8 C37 1.3900
C33 C34 1.3900
C33 H33 0.9500
C34 C35 1.3900
C34 H34 0.9500
C35 C36 1.3900
C35 H35 0.9500
C36 C37 1.3900
C36 H36 0.9500
C37 C38 1.443(16)
N22 C106 1.18(2)
N1 C1 1.3900
N1 C5 1.3900
C1 C2 1.3900
C1 H1 0.9500
C2 C3 1.3900
C2 H2 0.9500
C3 C4 1.3900
C3 H3 0.9500
C4 C5 1.3900
C4 H4 0.9500
C5 C6 1.30(2)
N6 C98 1.117(16)
N5 C105 1.16(2)
N19 C102 1.27(3)
N18 C104 1.19(2)
N20 C100 1.22(2)
N24 C108 1.13(2)
N7 C38 1.27(2)
N7 C39 1.44(2)
C56 C57 1.525(17)
C56 C55 1.546(16)
C56 H56A 0.9900
C56 H56B 0.9900
C57 C58 1.522(17)
C57 H57A 0.9900
C57 H57B 0.9900
C58 C59 1.515(15)
C58 H58A 0.9900
C58 H58B 0.9900
C59 C64 1.3900
C59 C60 1.3900
C64 C63 1.3900
C64 C55 1.479(14)
C63 C62 1.3900
C63 H63 0.9500
C62 C61 1.3900
C62 H62 0.9500
C61 C60 1.3900
C61 H61 0.9500
C60 H60 0.9500
C73 C72 1.492(16)
C73 C74 1.510(17)
C73 H73A 0.9900
C73 H73B 0.9900
C88 C89 1.500(18)
C88 C87 1.522(18)
C88 H88A 0.9900
C88 H88B 0.9900
C54 H54A 0.9900
C54 H54B 0.9900
C38 H38 0.9500
C71 C80 1.498(16)
C71 C72 1.508(16)
C71 H71 1.0000
C39 C48 1.515(14)
C39 C40 1.549(15)
C39 H39 1.0000
C75 C80 1.3900
C75 C76 1.3900
C75 C74 1.546(15)
C80 C79 1.3900
C79 C78 1.3900
C79 H79 0.9500
C78 C77 1.3900
C78 H78 0.9500
C77 C76 1.3900
C77 H77 0.9500
C76 H76 0.9500
C40 C41 1.492(16)
C40 H40A 0.9900
C40 H40B 0.9900
C41 C42 1.508(16)
C41 H41A 0.9900
C41 H41B 0.9900
C42 C43 1.522(14)
C42 H42A 0.9900
C42 H42B 0.9900
C86 H86 0.9500
C43 C48 1.3900
C43 C44 1.3900
C48 C47 1.3900
C47 C46 1.3900
C47 H47 0.9500
C46 C45 1.3900
C46 H46 0.9500
C45 C44 1.3900
C45 H45 0.9500
C44 H44 0.9500
C90 C91 1.493(17)
C90 C89 1.521(18)
C90 H90A 0.9900
C90 H90B 0.9900
C70 H70 0.9500
C6 H6 0.9500
C72 H72A 0.9900
C72 H72B 0.9900
C74 H74A 0.9900
C74 H74B 0.9900
C10 C9 1.457(17)
C10 C11 1.506(16)
C10 H10A 0.9900
C10 H10B 0.9900
C11 C32 1.3900
C11 C12 1.3900
C32 C15 1.3900
C32 C7 1.516(14)
C15 C14 1.3900
C15 H15 0.9500
C14 C13 1.3900
C14 H14 0.9500
C13 C12 1.3900
C13 H13 0.9500
C12 H12 0.9500
C87 C96 1.493(17)
C89 H89A 0.9900
C89 H89B 0.9900
C91 C96 1.3900
C91 C92 1.3900
C96 C95 1.3900
C95 C94 1.3900
C95 H95 0.9500
C94 C93 1.3900
C94 H94 0.9500
C93 C92 1.3900
C93 H93 0.9500
C92 H92 0.9500
C21 H21 0.9500
C22 C31 1.504(14)
C22 C23 1.513(16)
C22 H22 1.0000
C23 C24 1.557(17)
C23 H23A 0.9900
C23 H23B 0.9900
C24 C25 1.513(16)
C24 H24A 0.9900
C24 H24B 0.9900
C25 C26 1.517(14)
C25 H25A 0.9900
C25 H25B 0.9900
C26 C31 1.3900
C26 C27 1.3900
C31 C30 1.3900
C30 C29 1.3900
C30 H30 0.9500
C29 C28 1.3900
C29 H29 0.9500
C28 C27 1.3900
C28 H28 0.9500
C27 H27 0.9500
C55 H55 1.0000
C7 C8 1.506(17)
C8 C9 1.499(17)
C8 H8A 0.9900
C8 H8B 0.9900
C9 H9A 0.9900
C9 H9B 0.9900
Cl1 O2 1.363(18)
Cl1 O4 1.40(2)
Cl1 O3 1.446(17)
Cl1 O1 1.57(2)
N25 C111 1.36(3)
N25 C115 1.39(4)
N25 C109 1.427(17)
N25 C113 1.51(4)
C110 C109 1.407(18)
C110 H 0.9800
C110 HA 0.9800
C110 HB 0.9800
C116 C115 1.68(4)
C116 HC 0.9800
C116 HD 0.9800
C116 HE 0.9800
C112 C111 1.46(4)
C112 HF 0.9800
C112 HG 0.9800
C112 HH 0.9800
C114 C113 1.56(4)
C114 HI 0.9800
C114 HJ 0.9800
C114 HK 0.9800
C111 HL 0.9900
C111 HM 0.9900
C109 HN 0.9900
C109 HO 0.9900
C113 HP 0.9900
C113 HQ 0.9900
C115 HR 0.9900
C115 HS 0.9900

loop_
_geom_torsion_atom_site_label_1
_geom_torsion_atom_site_label_2
_geom_torsion_atom_site_label_3
_geom_torsion_atom_site_label_4
_geom_torsion
N6 Co1 N2 C6 -106.3(13)
N5 Co1 N2 C6 -46(3)
N1 Co1 N2 C6 -4.7(12)
N4 Co1 N2 C6 160.8(12)
N3 Co1 N2 C6 86.4(13)
N6 Co1 N2 C7 77.2(14)
N5 Co1 N2 C7 138(2)
N1 Co1 N2 C7 178.8(15)
N4 Co1 N2 C7 -15.7(14)
N3 Co1 N2 C7 -90.1(15)
N12 Co2 N10 C54 -173.0(14)
N11 Co2 N10 C54 -81.2(15)
N8 Co2 N10 C54 93.7(15)
N9 Co2 N10 C54 10.9(14)
N7 Co2 N10 C54 18(12)
N12 Co2 N10 C55 -15.7(14)
N11 Co2 N10 C55 76.1(14)
N8 Co2 N10 C55 -109.0(14)
N9 Co2 N10 C55 168.2(15)
N7 Co2 N10 C55 175(10)
N6 Co1 N3 C21 -30(3)
N5 Co1 N3 C21 -108.5(13)
N1 Co1 N3 C21 160.2(13)
N4 Co1 N3 C21 -5.9(12)
N2 Co1 N3 C21 80.8(13)
N6 Co1 N3 C22 139.8(19)
N5 Co1 N3 C22 61.5(11)
N1 Co1 N3 C22 -29.7(11)
N4 Co1 N3 C22 164.2(11)
N2 Co1 N3 C22 -109.1(11)
N18 Co3 N17 C97 52(18)
N13 Co3 N17 C97 -46(18)
N16 Co3 N17 C97 144(18)
N14 Co3 N17 C97 -31(19)
N15 Co3 N17 C97 -142(18)
N18 Co3 N14 C70 -99.7(17)
N17 Co3 N14 C70 -17(4)
N13 Co3 N14 C70 -1.3(16)
N16 Co3 N14 C70 169.3(16)
N15 Co3 N14 C70 92.7(17)
N18 Co3 N14 C71 82.3(17)
N17 Co3 N14 C71 165(2)
N13 Co3 N14 C71 -179.3(17)
N16 Co3 N14 C71 -8.7(17)
N15 Co3 N14 C71 -85.3(17)
N18 Co3 N13 C65 -96.1(9)
N17 Co3 N13 C65 -5.3(9)
N16 Co3 N13 C65 121(2)
N14 Co3 N13 C65 178.3(10)
N15 Co3 N13 C65 78.8(9)
N18 Co3 N13 C69 90.7(8)
N17 Co3 N13 C69 -178.5(8)
N16 Co3 N13 C69 -53(3)
N14 Co3 N13 C69 5.1(8)
N15 Co3 N13 C69 -94.4(7)
C69 N13 C65 C66 0.0
Co3 N13 C65 C66 -172.8(10)
N13 C65 C66 C67 0.0
C65 C66 C67 C68 0.0
C66 C67 C68 C69 0.0
C67 C68 C69 N13 0.0
C67 C68 C69 C70 -177.9(17)
C65 N13 C69 C68 0.0
Co3 N13 C69 C68 173.7(9)
C65 N13 C69 C70 178.1(16)
Co3 N13 C69 C70 -8.2(15)
N18 Co3 N15 C86 -25(3)
N17 Co3 N15 C86 -95.7(14)
N13 Co3 N15 C86 175.6(13)
N16 Co3 N15 C86 3.2(13)
N14 Co3 N15 C86 97.2(14)
N18 Co3 N15 C87 140(2)
N17 Co3 N15 C87 69.6(16)
N13 Co3 N15 C87 -19.2(16)
N16 Co3 N15 C87 168.4(17)
N14 Co3 N15 C87 -97.5(16)
N11 Co2 N12 C99 10(10)
N10 Co2 N12 C99 100(10)
N8 Co2 N12 C99 -158(10)
N9 Co2 N12 C99 131(9)
N7 Co2 N12 C99 -80(10)
N12 Co2 N9 C49 145(4)
N11 Co2 N9 C49 -94.0(7)
N10 Co2 N9 C49 176.3(8)
N8 Co2 N9 C49 73.5(7)
N7 Co2 N9 C49 -3.3(8)
N12 Co2 N9 C53 -33(4)
N11 Co2 N9 C53 88.0(6)
N10 Co2 N9 C53 -1.7(7)
N8 Co2 N9 C53 -104.5(6)
N7 Co2 N9 C53 178.7(6)
C53 N9 C49 C50 0.0
Co2 N9 C49 C50 -177.9(8)
N9 C49 C50 C51 0.0
C49 C50 C51 C52 0.0
C50 C51 C52 C53 0.0
C51 C52 C53 N9 0.0
C51 C52 C53 C54 -174.2(15)
C49 N9 C53 C52 0.0
Co2 N9 C53 C52 178.1(7)
C49 N9 C53 C54 174.7(13)
Co2 N9 C53 C54 -7.2(12)
N6 Co1 N4 C16 -8.7(7)
N5 Co1 N4 C16 -99.4(7)
N1 Co1 N4 C16 126.6(14)
N2 Co1 N4 C16 74.8(7)
N3 Co1 N4 C16 176.8(7)
N6 Co1 N4 C20 -173.4(6)
N5 Co1 N4 C20 95.9(6)
N1 Co1 N4 C20 -38.1(16)
N2 Co1 N4 C20 -89.9(6)
N3 Co1 N4 C20 12.1(6)
C20 N4 C16 C17 0.0
Co1 N4 C16 C17 -163.5(8)
N4 C16 C17 C18 0.0
C16 C17 C18 C19 0.0
C17 C18 C19 C20 0.0
C18 C19 C20 N4 0.0
C18 C19 C20 C21 -176.4(13)
C16 N4 C20 C19 0.0
Co1 N4 C20 C19 165.9(7)
C16 N4 C20 C21 176.7(12)
Co1 N4 C20 C21 -17.4(11)
N12 Co2 N11 C103 52(5)
N10 Co2 N11 C103 -45(5)
N8 Co2 N11 C103 158(4)
N9 Co2 N11 C103 -122(5)
N7 Co2 N11 C103 138(5)
N18 Co3 N16 C81 -4.0(8)
N17 Co3 N16 C81 -95.0(9)
N13 Co3 N16 C81 140(2)
N14 Co3 N16 C81 83.6(9)
N15 Co3 N16 C81 -177.1(9)
N18 Co3 N16 C85 176.8(7)
N17 Co3 N16 C85 85.7(7)
N13 Co3 N16 C85 -40(3)
N14 Co3 N16 C85 -95.6(7)
N15 Co3 N16 C85 3.6(6)
C85 N16 C81 C82 0.0
Co3 N16 C81 C82 -179.2(9)
N16 C81 C82 C83 0.0
C81 C82 C83 C84 0.0
C82 C83 C84 C85 0.0
C83 C84 C85 C86 -170.2(14)
C83 C84 C85 N16 0.0
C81 N16 C85 C86 170.9(13)
Co3 N16 C85 C86 -9.7(12)
C81 N16 C85 C84 0.0
Co3 N16 C85 C84 179.3(8)
N12 Co2 N8 C33 -103.2(9)
N11 Co2 N8 C33 150(2)
N10 Co2 N8 C33 -5.4(10)
N9 Co2 N8 C33 69.7(9)
N7 Co2 N8 C33 171.4(9)
N12 Co2 N8 C37 79.9(7)
N11 Co2 N8 C37 -27(3)
N10 Co2 N8 C37 177.7(7)
N9 Co2 N8 C37 -107.2(7)
N7 Co2 N8 C37 -5.5(7)
C37 N8 C33 C34 0.0
Co2 N8 C33 C34 -176.7(10)
N8 C33 C34 C35 0.0
C33 C34 C35 C36 0.0
C34 C35 C36 C37 0.0
C35 C36 C37 N8 0.0
C35 C36 C37 C38 168.1(15)
C33 N8 C37 C36 0.0
Co2 N8 C37 C36 177.2(8)
C33 N8 C37 C38 -168.4(15)
Co2 N8 C37 C38 8.8(13)
N6 Co1 N1 C1 -95.4(8)
N5 Co1 N1 C1 -5.1(8)
N4 Co1 N1 C1 130.1(13)
N2 Co1 N1 C1 -176.8(9)
N3 Co1 N1 C1 82.1(8)
N6 Co1 N1 C5 82.8(7)
N5 Co1 N1 C5 173.1(7)
N4 Co1 N1 C5 -51.7(16)
N2 Co1 N1 C5 1.4(7)
N3 Co1 N1 C5 -99.7(7)
C5 N1 C1 C2 0.0
Co1 N1 C1 C2 178.0(10)
N1 C1 C2 C3 0.0
C1 C2 C3 C4 0.0
C2 C3 C4 C5 0.0
C3 C4 C5 C6 179.0(17)
C3 C4 C5 N1 0.0
C1 N1 C5 C6 -179.0(17)
Co1 N1 C5 C6 2.6(15)
C1 N1 C5 C4 0.0
Co1 N1 C5 C4 -178.4(8)
N5 Co1 N6 C98 74(4)
N1 Co1 N6 C98 165(4)
N4 Co1 N6 C98 -28(4)
N2 Co1 N6 C98 -117(4)
N3 Co1 N6 C98 -4(5)
N6 Co1 N5 C105 8(4)
N1 Co1 N5 C105 -92(4)
N4 Co1 N5 C105 101(4)
N2 Co1 N5 C105 -52(5)
N3 Co1 N5 C105 175(4)
N17 Co3 N18 C104 65(4)
N13 Co3 N18 C104 154(3)
N16 Co3 N18 C104 -32(4)
N14 Co3 N18 C104 -129(4)
N15 Co3 N18 C104 -5(5)
N12 Co2 N7 C38 -91.1(13)
N11 Co2 N7 C38 177.1(13)
N10 Co2 N7 C38 78(11)
N8 Co2 N7 C38 1.7(12)
N9 Co2 N7 C38 85.0(12)
N12 Co2 N7 C39 83.1(12)
N11 Co2 N7 C39 -8.7(12)
N10 Co2 N7 C39 -107(11)
N8 Co2 N7 C39 175.8(13)
N9 Co2 N7 C39 -100.9(12)
C55 C56 C57 C58 65(2)
C56 C57 C58 C59 -49(2)
C57 C58 C59 C64 19(2)
C57 C58 C59 C60 -165.4(12)
C60 C59 C64 C63 0.0
C58 C59 C64 C63 175.8(16)
C60 C59 C64 C55 -177.5(14)
C58 C59 C64 C55 -1.6(18)
C59 C64 C63 C62 0.0
C55 C64 C63 C62 177.7(13)
C64 C63 C62 C61 0.0
C63 C62 C61 C60 0.0
C62 C61 C60 C59 0.0
C64 C59 C60 C61 0.0
C58 C59 C60 C61 -176.4(14)
C100 Fe1 C101 N21 77(13)
C102 Fe1 C101 N21 166(13)
C99 Fe1 C101 N21 -12(13)
C98 Fe1 C101 N21 -140(17)
C97 Fe1 C101 N21 -106(13)
Co3 N18 C104 Fe2 35(13)
C106 Fe2 C104 N18 -108(11)
C105 Fe2 C104 N18 -50(10)
C103 Fe2 C104 N18 -145(10)
C107 Fe2 C104 N18 130(10)
C108 Fe2 C104 N18 36(10)
C55 N10 C54 C53 -177.4(15)
Co2 N10 C54 C53 -18(2)
C52 C53 C54 N10 -169.1(12)
N9 C53 C54 N10 16(2)
C39 N7 C38 C37 -171.9(14)
Co2 N7 C38 C37 3(2)
C36 C37 C38 N7 -176.2(12)
N8 C37 C38 N7 -8(2)
C70 N14 C71 C80 -121(2)
Co3 N14 C71 C80 57(2)
C70 N14 C71 C72 109(2)
Co3 N14 C71 C72 -74(2)
C38 N7 C39 C48 14(2)
Co2 N7 C39 C48 -160.1(10)
C38 N7 C39 C40 -108.7(16)
Co2 N7 C39 C40 77.5(15)
C76 C75 C80 C79 0.0
C74 C75 C80 C79 177.3(14)
C76 C75 C80 C71 -178.9(14)
C74 C75 C80 C71 -1.5(16)
N14 C71 C80 C79 42.5(18)
C72 C71 C80 C79 167.6(12)
N14 C71 C80 C75 -138.6(13)
C72 C71 C80 C75 -13.5(19)
C75 C80 C79 C78 0.0
C71 C80 C79 C78 178.9(14)
C80 C79 C78 C77 0.0
C79 C78 C77 C76 0.0
C78 C77 C76 C75 0.0
C80 C75 C76 C77 0.0
C74 C75 C76 C77 -177.3(15)
N7 C39 C40 C41 78.0(19)
C48 C39 C40 C41 -51(2)
C39 C40 C41 C42 64(2)
C40 C41 C42 C43 -48(2)
C87 N15 C86 C85 -176.2(19)
Co3 N15 C86 C85 -11(2)
C84 C85 C86 N15 -174.3(15)
N16 C85 C86 N15 15(2)
C41 C42 C43 C48 23(2)
C41 C42 C43 C44 -160.9(14)
C44 C43 C48 C47 0.0
C42 C43 C48 C47 176.2(16)
C44 C43 C48 C39 172.9(16)
C42 C43 C48 C39 -10.9(18)
N7 C39 C48 C47 73.9(17)
C40 C39 C48 C47 -163.4(12)
N7 C39 C48 C43 -99.3(14)
C40 C39 C48 C43 23(2)
C43 C48 C47 C46 0.0
C39 C48 C47 C46 -173.6(14)
C48 C47 C46 C45 0.0
C47 C46 C45 C44 0.0
C46 C45 C44 C43 0.0
C48 C43 C44 C45 0.0
C42 C43 C44 C45 -176.0(17)
Co2 N11 C103 Fe2 -128(34)
C106 Fe2 C103 N11 -53(36)
C105 Fe2 C103 N11 37(36)
C107 Fe2 C103 N11 -146(36)
C104 Fe2 C103 N11 122(36)
C108 Fe2 C103 N11 155(32)
C106 Fe2 C108 N24 -140(9)
C105 Fe2 C108 N24 131(9)
C103 Fe2 C108 N24 13(26)
C107 Fe2 C108 N24 -46(9)
C104 Fe2 C108 N24 46(9)
C100 Fe1 C102 N19 -125(15)
C99 Fe1 C102 N19 -169(14)
C98 Fe1 C102 N19 -34(15)
C97 Fe1 C102 N19 51(15)
C101 Fe1 C102 N19 144(15)
C71 N14 C70 C69 175.2(18)
Co3 N14 C70 C69 -3(3)
C68 C69 C70 N14 -174.2(18)
N13 C69 C70 N14 8(3)
C4 C5 C6 N2 172.9(15)
N1 C5 C6 N2 -8(3)
C7 N2 C6 C5 -174.8(18)
Co1 N2 C6 C5 8(2)
C74 C73 C72 C71 -57(2)
N14 C71 C72 C73 174.2(16)
C80 C71 C72 C73 43(2)
C106 Fe2 C107 N23 56(13)
C105 Fe2 C107 N23 -136(15)
C103 Fe2 C107 N23 145(13)
C104 Fe2 C107 N23 -132(13)
C108 Fe2 C107 N23 -37(13)
C72 C73 C74 C75 42(2)
C80 C75 C74 C73 -13(2)
C76 C75 C74 C73 164.3(12)
C105 Fe2 C106 N22 -16(32)
C103 Fe2 C106 N22 78(32)
C107 Fe2 C106 N22 163(32)
C104 Fe2 C106 N22 41(34)
C108 Fe2 C106 N22 -103(32)
Co2 N12 C99 Fe1 42(14)
C100 Fe1 C99 N12 76(6)
C102 Fe1 C99 N12 119(20)
C98 Fe1 C99 N12 -15(6)
C97 Fe1 C99 N12 -100(6)
C101 Fe1 C99 N12 166(6)
C9 C10 C11 C32 5(3)
C9 C10 C11 C12 -175.8(18)
C12 C11 C32 C15 0.0
C10 C11 C32 C15 179.2(18)
C12 C11 C32 C7 179.0(14)
C10 C11 C32 C7 -1.8(19)
C11 C32 C15 C14 0.0
C7 C32 C15 C14 -179.0(14)
C32 C15 C14 C13 0.0
C15 C14 C13 C12 0.0
C14 C13 C12 C11 0.0
C32 C11 C12 C13 0.0
C10 C11 C12 C13 -179.3(16)
C86 N15 C87 C96 28(3)
Co3 N15 C87 C96 -135.3(19)
C86 N15 C87 C88 -116(2)
Co3 N15 C87 C88 81(3)
C89 C88 C87 N15 92(3)
C89 C88 C87 C96 -53(4)
C87 C88 C89 C90 60(3)
C91 C90 C89 C88 -51(4)
Co1 N6 C98 Fe1 51(11)
C100 Fe1 C98 N6 105(8)
C102 Fe1 C98 N6 16(8)
C99 Fe1 C98 N6 -166(8)
C97 Fe1 C98 N6 -72(8)
C101 Fe1 C98 N6 -38(24)
C89 C90 C91 C96 28(4)
C89 C90 C91 C92 -156(2)
C92 C91 C96 C95 0.0
C90 C91 C96 C95 177(2)
C92 C91 C96 C87 173(2)
C90 C91 C96 C87 -10(2)
N15 C87 C96 C95 52(3)
C88 C87 C96 C95 -164.0(19)
N15 C87 C96 C91 -122(2)
C88 C87 C96 C91 22(3)
C91 C96 C95 C94 0.0
C87 C96 C95 C94 -173(2)
C96 C95 C94 C93 0.0
C95 C94 C93 C92 0.0
C94 C93 C92 C91 0.0
C96 C91 C92 C93 0.0
C90 C91 C92 C93 -177(2)
Co3 N17 C97 Fe1 -44(23)
C100 Fe1 C97 N17 -106(12)
C102 Fe1 C97 N17 -154(7)
C99 Fe1 C97 N17 28(8)
C98 Fe1 C97 N17 -64(7)
C101 Fe1 C97 N17 117(7)
C22 N3 C21 C20 -171.6(14)
Co1 N3 C21 C20 -2(2)
C19 C20 C21 N3 -169.9(13)
N4 C20 C21 N3 14(2)
C21 N3 C22 C31 32(2)
Co1 N3 C22 C31 -136.8(10)
C21 N3 C22 C23 -85.9(19)
Co1 N3 C22 C23 105.2(14)
C102 Fe1 C100 N20 118(9)
C99 Fe1 C100 N20 -64(9)
C98 Fe1 C100 N20 28(9)
C97 Fe1 C100 N20 71(14)
C101 Fe1 C100 N20 -153(9)
N3 C22 C23 C24 70.4(17)
C31 C22 C23 C24 -51.9(18)
C22 C23 C24 C25 65.9(19)
Co1 N5 C105 Fe2 136(8)
C106 Fe2 C105 N5 -28(9)
C103 Fe2 C105 N5 -117(9)
C107 Fe2 C105 N5 164(14)
C104 Fe2 C105 N5 160(10)
C108 Fe2 C105 N5 65(9)
C23 C24 C25 C26 -46(2)
C24 C25 C26 C31 19.1(19)
C24 C25 C26 C27 -165.9(12)
C27 C26 C31 C30 0.0
C25 C26 C31 C30 174.9(13)
C27 C26 C31 C22 178.7(14)
C25 C26 C31 C22 -6.3(15)
N3 C22 C31 C26 -96.4(15)
C23 C22 C31 C26 22.1(18)
N3 C22 C31 C30 82.4(15)
C23 C22 C31 C30 -159.1(11)
C26 C31 C30 C29 0.0
C22 C31 C30 C29 -178.9(12)
C31 C30 C29 C28 0.0
C30 C29 C28 C27 0.0
C29 C28 C27 C26 0.0
C31 C26 C27 C28 0.0
C25 C26 C27 C28 -174.9(13)
C54 N10 C55 C64 12(2)
Co2 N10 C55 C64 -145.1(12)
C54 N10 C55 C56 -108.2(17)
Co2 N10 C55 C56 94.3(16)
C59 C64 C55 N10 -106.8(15)
C63 C64 C55 N10 75.6(17)
C59 C64 C55 C56 12.0(19)
C63 C64 C55 C56 -165.5(12)
C57 C56 C55 N10 87(2)
C57 C56 C55 C64 -40(2)
C6 N2 C7 C8 -80(2)
Co1 N2 C7 C8 96.4(17)
C6 N2 C7 C32 53(2)
Co1 N2 C7 C32 -131.3(13)
C15 C32 C7 N2 27(2)
C11 C32 C7 N2 -152.1(12)
C15 C32 C7 C8 155.4(15)
C11 C32 C7 C8 -24(2)
N2 C7 C8 C9 172.2(17)
C32 C7 C8 C9 40(2)
C11 C10 C9 C8 20(4)
C7 C8 C9 C10 -42(4)
C115 N25 C111 C112 178(3)
C109 N25 C111 C112 -48(4)
C113 N25 C111 C112 75(3)
C111 N25 C109 C110 -67(4)
C115 N25 C109 C110 70(4)
C113 N25 C109 C110 171(3)
C111 N25 C113 C114 48(4)
C115 N25 C113 C114 -70(4)
C109 N25 C113 C114 177(3)
C111 N25 C115 C116 -178(3)
C109 N25 C115 C116 44(5)
C113 N25 C115 C116 -67(4)

loop_
_platon_squeeze_void_nr
_platon_squeeze_void_average_x
_platon_squeeze_void_average_y
_platon_squeeze_void_average_z
_platon_squeeze_void_volume
_platon_squeeze_void_count_electrons
1 0.068 0.926 0.024 25.1 7.5
2 -0.068 0.426 0.476 25.1 6.5
3 0.000 0.318 0.750 749.8 251.2
4 0.500 1.051 0.250 749.7 246.2
5 0.432 0.074 0.524 25.1 6.7
6 0.568 0.574 0.976 25.1 7.0
